data_4506819
loop_
_publ_author_name
'Ju, Huiyeong'
'Lee, Shim Sung'

_publ_section_title
;
 Assembly of Soft Metal Complexes of an O4S2-Macrocycle Displaying
 Endocyclic Monomer, Dumbbell-Like Dimer, and Endo-/Exocyclic Polymer
 Structures
;
_journal_issue 10
_journal_name_full 'Crystal Growth &amp; Design'
_journal_page_first 4972
_journal_paper_doi 10.1021/cg3008987
_journal_volume 12
_journal_year 2012
_chemical_formula_moiety 'C22 H28 Br Cu O4 S2, 2(C H2 Cl2)'
_chemical_formula_sum 'C24 H32 Br Cl4 Cu O4 S2'
_chemical_formula_weight 733.87
_chemical_name_systematic
; 
 ? 
;
_space_group_IT_number 2
_symmetry_cell_setting triclinic
_symmetry_space_group_name_Hall '-P 1'
_symmetry_space_group_name_H-M 'P -1'
_atom_sites_solution_hydrogens geom
_atom_sites_solution_primary direct
_atom_sites_solution_secondary difmap
_audit_creation_method SHELXL-97
_cell_angle_alpha 84.761(5)
_cell_angle_beta 81.272(5)
_cell_angle_gamma 66.153(4)
_cell_formula_units_Z 4
_cell_length_a 11.5178(10)
_cell_length_b 11.5410(9)
_cell_length_c 25.014(2)
_cell_measurement_reflns_used 9859
_cell_measurement_temperature 173(2)
_cell_measurement_theta_max 28.24
_cell_measurement_theta_min 2.21
_cell_volume 3004.3(4)
_computing_cell_refinement 'Bruker SAINT'
_computing_data_collection 'Bruker APEX2'
_computing_data_reduction 'Bruker SAINT'
_computing_molecular_graphics 'Bruker SHELXTL'
_computing_publication_material 'Bruker SHELXTL'
_computing_structure_refinement 'SHELXL-97 (Sheldrick, 2008)'
_computing_structure_solution 'SHELXS-97 (Sheldrick, 2008)'
_diffrn_ambient_temperature 173(2)
_diffrn_measured_fraction_theta_full 0.974
_diffrn_measured_fraction_theta_max 0.974
_diffrn_measurement_device_type 'Bruker APEX-II CCD'
_diffrn_measurement_method '\f and \w scans'
_diffrn_radiation_monochromator graphite
_diffrn_radiation_source 'fine-focus sealed tube'
_diffrn_radiation_type MoK\a
_diffrn_radiation_wavelength 0.71073
_diffrn_reflns_av_R_equivalents 0.0771
_diffrn_reflns_av_sigmaI/netI 0.0851
_diffrn_reflns_limit_h_max 15
_diffrn_reflns_limit_h_min -15
_diffrn_reflns_limit_k_max 14
_diffrn_reflns_limit_k_min -15
_diffrn_reflns_limit_l_max 33
_diffrn_reflns_limit_l_min -33
_diffrn_reflns_number 48525
_diffrn_reflns_theta_full 28.43
_diffrn_reflns_theta_max 28.43
_diffrn_reflns_theta_min 0.82
_exptl_absorpt_coefficient_mu 2.581
_exptl_absorpt_correction_T_max 0.5883
_exptl_absorpt_correction_T_min 0.5216
_exptl_absorpt_correction_type multi-scan
_exptl_absorpt_process_details SADABS
_exptl_crystal_colour green
_exptl_crystal_density_diffrn 1.622
_exptl_crystal_density_method 'not measured'
_exptl_crystal_description block
_exptl_crystal_F_000 1488
_exptl_crystal_size_max 0.29
_exptl_crystal_size_mid 0.28
_exptl_crystal_size_min 0.23
_refine_diff_density_max 5.167
_refine_diff_density_min -2.640
_refine_diff_density_rms 0.327
_refine_ls_extinction_method none
_refine_ls_goodness_of_fit_ref 1.160
_refine_ls_hydrogen_treatment constr
_refine_ls_matrix_type full
_refine_ls_number_parameters 637
_refine_ls_number_reflns 14760
_refine_ls_number_restraints 12
_refine_ls_restrained_S_all 1.160
_refine_ls_R_factor_all 0.1965
_refine_ls_R_factor_gt 0.1787
_refine_ls_shift/su_max 0.000
_refine_ls_shift/su_mean 0.000
_refine_ls_structure_factor_coef Fsqd
_refine_ls_weighting_details 'calc w=1/[\s^2^(Fo^2^)+(0.0001P)^2^+285.4187P] where P=(Fo^2^+2Fc^2^)/3'
_refine_ls_weighting_scheme calc
_refine_ls_wR_factor_gt 0.4197
_refine_ls_wR_factor_ref 0.4266
_reflns_number_gt 11594
_reflns_number_total 14760
_reflns_threshold_expression >2sigma(I)
_cod_data_source_file cg3008987_si_001.cif
_cod_data_source_block complex7
_cod_depositor_comments
;
The following automatic conversions were performed:

'_symmetry_cell_setting' value 'Triclinic' changed to 'triclinic'
according to /home/saulius/struct/CIF-dictionaries/cif_core.dic
dictionary named 'cif_core.dic' version 2.4.2 from 2011-04-26.

Automatic conversion script
Id: cif_fix_values 1891 2012-01-12 08:04:46Z andrius 
;
_cod_original_sg_symbol_H-M P-1
_cod_database_code 4506819

loop_
_symmetry_equiv_pos_as_xyz
'x, y, z'
'-x, -y, -z'

loop_
_atom_site_label
_atom_site_type_symbol
_atom_site_fract_x
_atom_site_fract_y
_atom_site_fract_z
_atom_site_U_iso_or_equiv
_atom_site_adp_type
_atom_site_occupancy
_atom_site_symmetry_multiplicity
_atom_site_calc_flag
_atom_site_refinement_flags
Cu1 Cu 0.52401(19) 0.1021(2) 0.52467(9) 0.0225(5) Uani 1 1 d .
Cu2 Cu 0.9022(2) 0.96959(19) -0.02469(9) 0.0221(5) Uani 1 1 d .
Br1 Br 0.37131(15) 0.13446(15) 0.45797(8) 0.0235(4) Uani 1 1 d .
Br2 Br 0.85678(16) 1.13881(15) 0.04050(7) 0.0219(4) Uani 1 1 d .
Cl1 Cl 0.6426(7) 0.4738(6) 0.5332(3) 0.064(2) Uani 1 1 d .
Cl2 Cl 0.6210(9) 0.5484(9) 0.6438(4) 0.080(2) Uani 1 1 d .
Cl3 Cl 0.7816(10) 0.2066(9) 0.2068(4) 0.090(3) Uani 1 1 d .
Cl4 Cl 0.9176(14) -0.0601(12) 0.2308(4) 0.146(7) Uani 1 1 d .
Cl5 Cl 0.5356(6) 0.8475(6) -0.0304(3) 0.0564(17) Uani 1 1 d .
Cl6 Cl 0.4832(8) 0.8424(8) -0.1405(4) 0.071(2) Uani 1 1 d .
S1 S 0.4070(4) 0.1980(4) 0.60149(19) 0.0247(9) Uani 1 1 d .
S2 S 0.3126(3) 0.8461(4) 0.51937(17) 0.0167(7) Uani 1 1 d .
S3 S 0.8395(4) 0.8171(3) 0.02029(16) 0.0166(7) Uani 1 1 d .
S4 S 0.1748(4) 0.9321(4) 0.10242(18) 0.0236(9) Uani 1 1 d .
O1 O 0.0840(12) 0.7640(10) 0.4809(5) 0.021(2) Uani 1 1 d .
O2 O 0.0769(11) 0.5468(11) 0.5552(5) 0.025(3) Uani 1 1 d .
O3 O 0.3431(14) 0.4823(12) 0.6502(6) 0.033(3) Uani 1 1 d .
O4 O 0.2611(12) 0.7534(13) 0.6419(5) 0.031(3) Uani 1 1 d .
O5 O 0.5316(12) 0.5868(11) 0.0593(5) 0.027(3) Uani 1 1 d .
O6 O 0.7647(10) 0.5742(11) -0.0147(5) 0.020(2) Uani 1 1 d .
O7 O 0.7215(14) 0.7971(13) 0.1440(6) 0.034(3) Uani 1 1 d .
O8 O 0.4469(14) 0.8808(15) 0.1522(6) 0.036(3) Uani 1 1 d .
C1 C 0.0128(16) 0.6874(16) 0.4800(9) 0.029(4) Uani 1 1 d .
H1A H 0.0679 0.6078 0.4614 0.035 Uiso 1 1 calc R
H1B H -0.0609 0.7331 0.4596 0.035 Uiso 1 1 calc R
C2 C -0.0330(18) 0.6580(18) 0.5347(8) 0.028(4) Uani 1 1 d U
H2A H -0.1075 0.6357 0.5348 0.034 Uiso 1 1 calc R
H2B H -0.0590 0.7316 0.5579 0.034 Uiso 1 1 calc R
C3 C 0.0536(17) 0.4940(18) 0.6061(7) 0.025(4) Uani 1 1 d .
C4 C -0.0553(17) 0.5486(18) 0.6407(9) 0.030(4) Uani 1 1 d .
H4A H -0.1213 0.6256 0.6305 0.036 Uiso 1 1 calc R
C5 C -0.0689(18) 0.491(2) 0.6910(8) 0.034(5) Uani 1 1 d .
H5A H -0.1446 0.5292 0.7153 0.041 Uiso 1 1 calc R
C6 C 0.023(2) 0.379(2) 0.7064(9) 0.036(5) Uani 1 1 d .
H6A H 0.0131 0.3390 0.7405 0.043 Uiso 1 1 calc R
C7 C 0.1367(18) 0.3267(16) 0.6690(7) 0.025(3) Uani 1 1 d .
H7A H 0.2020 0.2488 0.6787 0.030 Uiso 1 1 calc R
C8 C 0.1560(16) 0.3831(15) 0.6193(7) 0.022(3) Uani 1 1 d .
C9 C 0.2692(15) 0.3310(16) 0.5783(7) 0.022(3) Uani 1 1 d .
H9A H 0.2969 0.4002 0.5645 0.027 Uiso 1 1 calc R
H9B H 0.2431 0.3031 0.5475 0.027 Uiso 1 1 calc R
C10 C 0.4990(18) 0.2756(17) 0.6264(8) 0.027(4) Uani 1 1 d .
H10A H 0.5779 0.2094 0.6384 0.033 Uiso 1 1 calc R
H10B H 0.5251 0.3248 0.5960 0.033 Uiso 1 1 calc R
C11 C 0.427(2) 0.363(2) 0.6725(9) 0.037(5) Uani 1 1 d .
H11A H 0.3772 0.3250 0.6981 0.044 Uiso 1 1 calc R
H11B H 0.4886 0.3770 0.6923 0.044 Uiso 1 1 calc R
C12 C 0.263(2) 0.5645(19) 0.6933(9) 0.039(5) Uani 1 1 d .
H12A H 0.3162 0.5771 0.7179 0.047 Uiso 1 1 calc R
H12B H 0.2065 0.5265 0.7146 0.047 Uiso 1 1 calc R
C13 C 0.183(2) 0.691(2) 0.6671(10) 0.040(5) Uani 1 1 d .
H13A H 0.1363 0.6767 0.6398 0.048 Uiso 1 1 calc R
H13B H 0.1182 0.7460 0.6950 0.048 Uiso 1 1 calc R
C14 C 0.1936(17) 0.8767(17) 0.6244(7) 0.027(4) Uani 1 1 d .
H14A H 0.1617 0.9331 0.6556 0.033 Uiso 1 1 calc R
H14B H 0.1190 0.8812 0.6079 0.033 Uiso 1 1 calc R
C15 C 0.2787(17) 0.9196(16) 0.5837(7) 0.023(3) Uani 1 1 d .
H15A H 0.3603 0.8998 0.5981 0.028 Uiso 1 1 calc R
H15B H 0.2373 1.0127 0.5781 0.028 Uiso 1 1 calc R
C16 C 0.1651(16) 0.9547(16) 0.4915(7) 0.021(3) Uani 1 1 d .
H16A H 0.0895 0.9572 0.5169 0.025 Uiso 1 1 calc R
H16B H 0.1636 1.0414 0.4874 0.025 Uiso 1 1 calc R
C17 C 0.1583(14) 0.9124(16) 0.4376(7) 0.023(2) Uani 1 1 d .
C18 C 0.1891(18) 0.9756(18) 0.3902(8) 0.031(4) Uani 1 1 d .
H18A H 0.2157 1.0424 0.3931 0.037 Uiso 1 1 calc R
C19 C 0.181(2) 0.942(2) 0.3383(8) 0.036(5) Uani 1 1 d .
H19A H 0.2066 0.9795 0.3059 0.043 Uiso 1 1 calc R
C20 C 0.134(2) 0.851(2) 0.3382(10) 0.043(5) Uani 1 1 d .
H20A H 0.1222 0.8311 0.3040 0.052 Uiso 1 1 calc R
C21 C 0.1027(19) 0.7831(18) 0.3827(8) 0.030(4) Uani 1 1 d .
H21A H 0.0740 0.7179 0.3794 0.036 Uiso 1 1 calc R
C22 C 0.1161(18) 0.8185(16) 0.4330(7) 0.025(4) Uani 1 1 d .
C23 C 0.6461(18) 0.4739(18) 0.0396(8) 0.029(4) Uani 1 1 d U
H23A H 0.7143 0.4537 0.0630 0.035 Uiso 1 1 calc R
H23B H 0.6238 0.3995 0.0399 0.035 Uiso 1 1 calc R
C24 C 0.6889(17) 0.5053(17) -0.0149(9) 0.030(4) Uani 1 1 d .
H24A H 0.7390 0.4264 -0.0348 0.036 Uiso 1 1 calc R
H24B H 0.6138 0.5560 -0.0338 0.036 Uiso 1 1 calc R
C25 C 0.8295(17) 0.5963(16) -0.0632(7) 0.024(3) Uani 1 1 d .
C26 C 0.8052(19) 0.5712(18) -0.1137(9) 0.034(5) Uani 1 1 d .
H26A H 0.7399 0.5422 -0.1160 0.041 Uiso 1 1 calc R
C27 C 0.880(2) 0.590(2) -0.1596(10) 0.044(6) Uani 1 1 d .
H27A H 0.8672 0.5700 -0.1935 0.053 Uiso 1 1 calc R
C28 C 0.970(3) 0.637(2) -0.1587(9) 0.044(6) Uani 1 1 d .
H28A H 1.0172 0.6516 -0.1913 0.053 Uiso 1 1 calc R
C29 C 0.9937(19) 0.6628(17) -0.1078(8) 0.029(4) Uani 1 1 d .
H29A H 1.0588 0.6924 -0.1058 0.035 Uiso 1 1 calc R
C30 C 0.9206(18) 0.6445(16) -0.0610(7) 0.025(3) Uani 1 1 d .
C31 C 0.9538(15) 0.6632(15) -0.0067(7) 0.021(3) Uani 1 1 d .
H31A H 1.0417 0.6605 -0.0112 0.025 Uiso 1 1 calc R
H31B H 0.9506 0.5939 0.0192 0.025 Uiso 1 1 calc R
C32 C 0.9027(17) 0.7990(15) 0.0838(7) 0.023(3) Uani 1 1 d .
H32A H 0.9971 0.7556 0.0777 0.027 Uiso 1 1 calc R
H32B H 0.8808 0.8838 0.0978 0.027 Uiso 1 1 calc R
C33 C 0.8491(19) 0.7227(19) 0.1257(8) 0.031(4) Uani 1 1 d .
H33A H 0.8546 0.6455 0.1092 0.038 Uiso 1 1 calc R
H33B H 0.9000 0.6963 0.1565 0.038 Uiso 1 1 calc R
C34 C 0.650(2) 0.7295(19) 0.1690(9) 0.036(5) Uani 1 1 d .
H34A H 0.6969 0.6702 0.1970 0.043 Uiso 1 1 calc R
H34B H 0.6391 0.6788 0.1417 0.043 Uiso 1 1 calc R
C35 C 0.526(2) 0.813(3) 0.1935(10) 0.052(7) Uani 1 1 d .
H35A H 0.5359 0.8734 0.2162 0.062 Uiso 1 1 calc R
H35B H 0.4852 0.7625 0.2172 0.062 Uiso 1 1 calc R
C36 C 0.325(2) 0.969(2) 0.1731(8) 0.037(5) Uani 1 1 d .
H36A H 0.3338 1.0358 0.1923 0.044 Uiso 1 1 calc R
H36B H 0.2802 0.9260 0.1991 0.044 Uiso 1 1 calc R
C37 C 0.2474(19) 1.0287(17) 0.1265(9) 0.032(4) Uani 1 1 d .
H37A H 0.3040 1.0466 0.0959 0.038 Uiso 1 1 calc R
H37B H 0.1787 1.1107 0.1379 0.038 Uiso 1 1 calc R
C38 C 0.3124(14) 0.7886(16) 0.0807(7) 0.023(2) Uani 1 1 d .
H38A H 0.2918 0.7547 0.0501 0.028 Uiso 1 1 calc R
H38B H 0.3854 0.8122 0.0668 0.028 Uiso 1 1 calc R
C39 C 0.3540(15) 0.6858(16) 0.1226(8) 0.023(3) Uani 1 1 d .
C40 C 0.2866(18) 0.6811(17) 0.1724(8) 0.029(4) Uani 1 1 d .
H40A H 0.2058 0.7484 0.1813 0.034 Uiso 1 1 calc R
C41 C 0.331(2) 0.582(2) 0.2107(9) 0.038(5) Uani 1 1 d .
H41A H 0.2842 0.5838 0.2456 0.046 Uiso 1 1 calc R
C42 C 0.444(2) 0.4814(19) 0.1966(10) 0.045(6) Uani 1 1 d .
H42A H 0.4735 0.4126 0.2218 0.054 Uiso 1 1 calc R
C43 C 0.516(2) 0.4766(18) 0.1467(10) 0.035(5) Uani 1 1 d .
H43A H 0.5948 0.4066 0.1376 0.042 Uiso 1 1 calc R
C44 C 0.4687(18) 0.5805(16) 0.1098(7) 0.024(4) Uani 1 1 d .
C45 C 0.548(2) 0.587(2) 0.5839(13) 0.057(8) Uani 1 1 d .
H45A H 0.5407 0.6733 0.5705 0.068 Uiso 1 1 calc R
H45B H 0.4613 0.5879 0.5914 0.068 Uiso 1 1 calc R
C47 C 0.839(3) 0.052(2) 0.1843(10) 0.060(8) Uani 1 1 d .
H47A H 0.7660 0.0354 0.1759 0.072 Uiso 1 1 calc R
H47B H 0.8978 0.0453 0.1504 0.072 Uiso 1 1 calc R
C48 C 0.432(2) 0.927(2) -0.0814(11) 0.047(6) Uani 1 1 d .
H48A H 0.3439 0.9367 -0.0676 0.057 Uiso 1 1 calc R
H48B H 0.4322 1.0128 -0.0893 0.057 Uiso 1 1 calc R
Cl7 Cl 0.3296(16) 0.1902(13) 0.2832(6) 0.141(6) Uani 1 1 d .
Cl8 Cl 0.598(2) 0.033(2) 0.2827(9) 0.210(10) Uani 1 1 d .
C49 C 0.489(4) 0.135(4) 0.3076(17) 0.114(18) Uani 1 1 d .
H49A H 0.5117 0.2090 0.3057 0.137 Uiso 1 1 calc R
H49B H 0.4769 0.1103 0.3464 0.137 Uiso 1 1 calc R

loop_
_atom_site_aniso_label
_atom_site_aniso_U_11
_atom_site_aniso_U_22
_atom_site_aniso_U_33
_atom_site_aniso_U_23
_atom_site_aniso_U_13
_atom_site_aniso_U_12
Cu1 0.0134(9) 0.0205(10) 0.0327(12) -0.0016(8) -0.0046(8) -0.0051(8)
Cu2 0.0226(10) 0.0138(9) 0.0290(11) -0.0002(8) -0.0073(8) -0.0050(8)
Br1 0.0170(7) 0.0156(7) 0.0392(10) 0.0001(7) -0.0113(7) -0.0054(6)
Br2 0.0193(8) 0.0156(7) 0.0312(9) -0.0042(6) -0.0058(6) -0.0056(6)
Cl1 0.049(4) 0.044(3) 0.075(5) 0.009(3) 0.013(3) -0.003(3)
Cl2 0.071(5) 0.082(6) 0.100(7) 0.016(5) -0.044(5) -0.036(4)
Cl3 0.107(7) 0.068(5) 0.098(7) -0.024(5) -0.028(6) -0.028(5)
Cl4 0.167(12) 0.107(8) 0.063(6) 0.010(6) -0.024(7) 0.051(8)
Cl5 0.036(3) 0.053(4) 0.060(4) 0.015(3) -0.004(3) -0.001(3)
Cl6 0.069(5) 0.061(4) 0.086(6) -0.021(4) -0.008(4) -0.026(4)
S1 0.021(2) 0.0173(19) 0.032(2) 0.0001(16) -0.0037(17) -0.0039(16)
S2 0.0064(15) 0.0140(16) 0.028(2) -0.0006(14) -0.0076(14) -0.0008(13)
S3 0.0160(17) 0.0055(15) 0.0258(19) -0.0014(13) -0.0064(14) -0.0002(13)
S4 0.021(2) 0.0190(19) 0.026(2) 0.0008(16) -0.0053(16) -0.0035(16)
O1 0.031(6) 0.013(5) 0.025(6) 0.004(4) -0.010(5) -0.014(5)
O2 0.016(6) 0.018(6) 0.037(7) 0.005(5) -0.001(5) -0.006(5)
O3 0.044(8) 0.023(6) 0.028(7) 0.000(5) -0.002(6) -0.010(6)
O4 0.020(6) 0.032(7) 0.030(7) 0.009(6) -0.003(5) -0.002(5)
O5 0.021(6) 0.016(6) 0.037(7) 0.000(5) 0.003(5) -0.003(5)
O6 0.014(5) 0.030(6) 0.022(6) 0.000(5) -0.002(4) -0.015(5)
O7 0.033(7) 0.024(7) 0.038(8) 0.002(6) 0.000(6) -0.006(6)
O8 0.037(8) 0.047(9) 0.027(7) 0.006(6) -0.015(6) -0.016(7)
C1 0.016(8) 0.013(7) 0.063(13) 0.001(8) -0.022(8) -0.006(6)
C2 0.028(5) 0.030(5) 0.032(6) -0.003(4) -0.002(4) -0.017(4)
C3 0.027(9) 0.031(9) 0.026(9) -0.013(7) 0.003(7) -0.021(8)
C4 0.018(8) 0.026(9) 0.052(12) 0.004(8) -0.008(8) -0.013(7)
C5 0.018(8) 0.048(12) 0.036(11) -0.012(9) 0.012(7) -0.015(8)
C6 0.031(10) 0.036(11) 0.043(12) -0.006(9) 0.002(9) -0.017(9)
C7 0.034(7) 0.016(5) 0.026(6) 0.001(4) -0.009(5) -0.008(5)
C8 0.018(7) 0.016(7) 0.032(9) -0.006(6) -0.010(7) -0.004(6)
C9 0.012(7) 0.019(8) 0.027(9) 0.004(6) -0.003(6) 0.002(6)
C10 0.026(9) 0.022(8) 0.031(9) 0.001(7) -0.012(7) -0.004(7)
C11 0.032(10) 0.044(12) 0.036(11) 0.005(9) -0.018(9) -0.013(9)
C12 0.052(13) 0.026(10) 0.035(11) -0.009(8) 0.009(10) -0.014(9)
C13 0.031(10) 0.034(11) 0.055(14) -0.017(10) -0.002(9) -0.010(9)
C14 0.021(8) 0.029(9) 0.026(9) -0.003(7) -0.003(7) -0.003(7)
C15 0.024(8) 0.021(8) 0.022(8) -0.004(6) -0.010(7) -0.002(7)
C16 0.021(8) 0.022(8) 0.024(8) -0.003(6) -0.002(6) -0.014(7)
C17 0.005(4) 0.024(6) 0.032(6) -0.004(5) -0.004(4) 0.003(4)
C18 0.028(9) 0.024(9) 0.041(11) 0.006(8) -0.009(8) -0.010(8)
C19 0.037(11) 0.047(12) 0.020(9) 0.010(8) -0.009(8) -0.012(9)
C20 0.037(11) 0.041(12) 0.056(14) 0.006(10) -0.033(11) -0.014(10)
C21 0.033(10) 0.026(9) 0.030(10) -0.002(7) -0.017(8) -0.007(8)
C22 0.029(9) 0.022(8) 0.023(8) -0.001(6) -0.009(7) -0.008(7)
C23 0.030(5) 0.030(5) 0.033(6) 0.001(4) -0.008(4) -0.016(4)
C24 0.019(8) 0.020(8) 0.055(12) -0.015(8) -0.007(8) -0.007(7)
C25 0.022(8) 0.021(8) 0.027(9) -0.002(7) -0.001(7) -0.008(7)
C26 0.027(9) 0.030(10) 0.050(12) -0.016(9) -0.016(9) -0.010(8)
C27 0.042(12) 0.046(13) 0.041(12) -0.018(10) -0.014(10) -0.008(10)
C28 0.067(16) 0.043(12) 0.022(10) -0.010(9) 0.008(10) -0.024(12)
C29 0.033(10) 0.023(9) 0.030(10) -0.004(7) -0.006(8) -0.008(8)
C30 0.034(7) 0.016(5) 0.026(6) 0.001(4) -0.009(5) -0.008(5)
C31 0.013(7) 0.018(7) 0.031(9) -0.002(6) -0.010(6) -0.003(6)
C32 0.025(8) 0.014(7) 0.029(9) -0.006(6) -0.012(7) -0.003(6)
C33 0.035(10) 0.031(10) 0.026(9) 0.002(7) 0.001(8) -0.012(8)
C34 0.038(11) 0.028(10) 0.047(12) 0.023(9) -0.015(9) -0.021(9)
C35 0.038(12) 0.080(19) 0.035(12) 0.021(12) -0.018(10) -0.021(13)
C36 0.048(12) 0.036(11) 0.030(10) 0.003(8) -0.012(9) -0.020(10)
C37 0.032(10) 0.018(8) 0.046(12) -0.007(8) -0.016(9) -0.004(7)
C38 0.005(4) 0.024(6) 0.032(6) -0.004(5) -0.004(4) 0.003(4)
C39 0.012(7) 0.018(7) 0.040(10) -0.006(7) -0.011(7) -0.005(6)
C40 0.025(9) 0.022(8) 0.039(11) 0.012(7) -0.003(8) -0.013(7)
C41 0.042(12) 0.035(11) 0.031(10) 0.021(9) -0.004(9) -0.014(9)
C42 0.066(16) 0.020(9) 0.045(13) 0.023(9) -0.024(11) -0.013(10)
C43 0.031(10) 0.019(8) 0.060(14) 0.002(8) -0.011(9) -0.012(8)
C44 0.030(9) 0.022(8) 0.027(9) 0.006(7) -0.012(7) -0.016(7)
C45 0.029(11) 0.026(10) 0.12(3) 0.004(13) -0.023(13) -0.013(9)
C47 0.076(19) 0.044(14) 0.038(13) -0.010(11) 0.002(13) -0.002(13)
C48 0.021(10) 0.034(11) 0.074(17) 0.006(11) -0.011(10) 0.002(9)
Cl7 0.173(14) 0.103(9) 0.118(10) -0.044(8) -0.014(9) -0.018(9)
Cl8 0.178(19) 0.23(2) 0.164(17) 0.014(16) -0.042(15) -0.015(17)
C49 0.10(3) 0.12(3) 0.09(3) -0.04(3) -0.04(2) 0.01(3)

loop_
_atom_type_symbol
_atom_type_description
_atom_type_scat_dispersion_real
_atom_type_scat_dispersion_imag
_atom_type_scat_source
C C 0.0033 0.0016 'International Tables Vol C Tables 4.2.6.8 and 6.1.1.4'
H H 0.0000 0.0000 'International Tables Vol C Tables 4.2.6.8 and 6.1.1.4'
O O 0.0106 0.0060 'International Tables Vol C Tables 4.2.6.8 and 6.1.1.4'
S S 0.1246 0.1234 'International Tables Vol C Tables 4.2.6.8 and 6.1.1.4'
Cl Cl 0.1484 0.1585 'International Tables Vol C Tables 4.2.6.8 and 6.1.1.4'
Cu Cu 0.3201 1.2651 'International Tables Vol C Tables 4.2.6.8 and 6.1.1.4'
Br Br -0.2901 2.4595 'International Tables Vol C Tables 4.2.6.8 and 6.1.1.4'

loop_
_geom_angle_atom_site_label_1
_geom_angle_atom_site_label_2
_geom_angle_atom_site_label_3
_geom_angle
_geom_angle_site_symmetry_1
_geom_angle_site_symmetry_3
S1 Cu1 S2 121.39(18) . 2_666
S1 Cu1 Br1 107.32(14) . .
S2 Cu1 Br1 107.21(14) 2_666 .
S1 Cu1 Br1 110.01(15) . 2_656
S2 Cu1 Br1 104.04(12) 2_666 2_656
Br1 Cu1 Br1 105.90(9) . 2_656
S1 Cu1 Cu1 122.08(17) . 2_656
S2 Cu1 Cu1 116.53(15) 2_666 2_656
Br1 Cu1 Cu1 53.29(7) . 2_656
Br1 Cu1 Cu1 52.60(7) 2_656 2_656
S4 Cu2 S3 121.73(17) 2_675 .
S4 Cu2 Br2 107.16(14) 2_675 .
S3 Cu2 Br2 107.72(13) . .
S4 Cu2 Br2 110.15(15) 2_675 2_775
S3 Cu2 Br2 103.99(12) . 2_775
Br2 Cu2 Br2 104.91(9) . 2_775
Cu1 Br1 Cu1 74.10(9) . 2_656
Cu2 Br2 Cu2 75.09(9) . 2_775
C9 S1 C10 103.5(8) . .
C9 S1 Cu1 104.5(6) . .
C10 S1 Cu1 106.0(6) . .
C15 S2 C16 97.2(8) . .
C15 S2 Cu1 102.9(6) . 2_666
C16 S2 Cu1 106.6(6) . 2_666
C32 S3 C31 96.5(7) . .
C32 S3 Cu2 101.7(6) . .
C31 S3 Cu2 106.7(6) . .
C38 S4 C37 103.3(8) . .
C38 S4 Cu2 104.8(6) . 2_675
C37 S4 Cu2 105.8(7) . 2_675
C22 O1 C1 118.2(14) . .
C3 O2 C2 117.3(13) . .
C11 O3 C12 110.3(16) . .
C14 O4 C13 113.9(15) . .
C44 O5 C23 118.8(14) . .
C25 O6 C24 118.7(14) . .
C34 O7 C33 115.0(15) . .
C36 O8 C35 113.5(17) . .
O1 C1 C2 110.4(15) . .
C1 C2 O2 106.3(14) . .
C4 C3 O2 123.2(18) . .
C4 C3 C8 123.2(18) . .
O2 C3 C8 113.5(15) . .
C3 C4 C5 119.2(18) . .
C6 C5 C4 121.7(18) . .
C5 C6 C7 117(2) . .
C8 C7 C6 123.3(17) . .
C7 C8 C3 115.5(16) . .
C7 C8 C9 125.6(15) . .
C3 C8 C9 118.7(16) . .
C8 C9 S1 115.9(12) . .
C11 C10 S1 114.3(14) . .
O3 C11 C10 108.3(16) . .
O3 C12 C13 107.5(17) . .
O4 C13 C12 110.7(17) . .
O4 C14 C15 109.8(14) . .
C14 C15 S2 112.8(13) . .
C17 C16 S2 111.0(11) . .
C22 C17 C18 118.8(17) . .
C22 C17 C16 122.1(17) . .
C18 C17 C16 119.1(17) . .
C17 C18 C19 121.4(19) . .
C20 C19 C18 115(2) . .
C19 C20 C21 127(2) . .
C20 C21 C22 115.0(19) . .
O1 C22 C17 115.6(15) . .
O1 C22 C21 122.0(17) . .
C17 C22 C21 122.4(18) . .
C24 C23 O5 106.8(15) . .
O6 C24 C23 110.9(16) . .
C30 C25 O6 117.6(16) . .
C30 C25 C26 120.2(17) . .
O6 C25 C26 122.3(16) . .
C27 C26 C25 117.5(18) . .
C28 C27 C26 124(2) . .
C27 C28 C29 119(2) . .
C30 C29 C28 119.4(19) . .
C25 C30 C29 120.7(17) . .
C25 C30 C31 120.4(17) . .
C29 C30 C31 118.5(17) . .
C30 C31 S3 109.9(11) . .
C33 C32 S3 111.5(13) . .
O7 C33 C32 109.5(15) . .
O7 C34 C35 111.6(19) . .
C34 C35 O8 109.9(19) . .
O8 C36 C37 108.7(17) . .
C36 C37 S4 114.8(14) . .
C39 C38 S4 116.0(13) . .
C40 C39 C44 116.4(17) . .
C40 C39 C38 125.6(15) . .
C44 C39 C38 117.9(16) . .
C39 C40 C41 123.2(18) . .
C42 C41 C40 118(2) . .
C41 C42 C43 122.4(18) . .
C42 C43 C44 117.3(18) . .
O5 C44 C39 114.8(15) . .
O5 C44 C43 122.8(17) . .
C39 C44 C43 122.4(18) . .
Cl2 C45 Cl1 110.1(12) . .
Cl4 C47 Cl3 113.0(16) . .
Cl6 C48 Cl5 111.1(12) . .
Cl8 C49 Cl7 122(3) . .

loop_
_geom_bond_atom_site_label_1
_geom_bond_atom_site_label_2
_geom_bond_distance
_geom_bond_site_symmetry_2
Cu1 S1 2.265(5) .
Cu1 S2 2.296(4) 2_666
Cu1 Br1 2.503(3) .
Cu1 Br1 2.525(3) 2_656
Cu1 Cu1 3.030(4) 2_656
Cu2 S4 2.272(5) 2_675
Cu2 S3 2.303(4) .
Cu2 Br2 2.499(3) .
Cu2 Br2 2.525(3) 2_775
Br1 Cu1 2.525(3) 2_656
Br2 Cu2 2.525(3) 2_775
Cl1 C45 1.80(3) .
Cl2 C45 1.76(3) .
Cl3 C47 1.74(3) .
Cl4 C47 1.72(3) .
Cl5 C48 1.80(2) .
Cl6 C48 1.74(3) .
S1 C9 1.832(16) .
S1 C10 1.839(19) .
S2 C15 1.803(17) .
S2 C16 1.850(17) .
S2 Cu1 2.296(4) 2_666
S3 C32 1.806(17) .
S3 C31 1.844(16) .
S4 C38 1.825(16) .
S4 C37 1.825(19) .
S4 Cu2 2.272(5) 2_675
O1 C22 1.37(2) .
O1 C1 1.432(19) .
O2 C3 1.40(2) .
O2 C2 1.51(2) .
O3 C11 1.45(2) .
O3 C12 1.45(2) .
O4 C14 1.38(2) .
O4 C13 1.41(3) .
O5 C44 1.37(2) .
O5 C23 1.49(2) .
O6 C25 1.39(2) .
O6 C24 1.40(2) .
O7 C34 1.40(2) .
O7 C33 1.40(2) .
O8 C36 1.42(3) .
O8 C35 1.44(2) .
C1 C2 1.45(3) .
C3 C4 1.36(3) .
C3 C8 1.40(2) .
C4 C5 1.39(3) .
C5 C6 1.36(3) .
C6 C7 1.43(3) .
C7 C8 1.38(3) .
C8 C9 1.48(2) .
C10 C11 1.51(3) .
C12 C13 1.53(3) .
C14 C15 1.50(3) .
C16 C17 1.50(2) .
C17 C22 1.37(3) .
C17 C18 1.41(3) .
C18 C19 1.42(3) .
C19 C20 1.36(3) .
C20 C21 1.39(3) .
C21 C22 1.41(2) .
C23 C24 1.44(3) .
C25 C30 1.38(3) .
C25 C26 1.41(3) .
C26 C27 1.39(3) .
C27 C28 1.35(3) .
C28 C29 1.42(3) .
C29 C30 1.39(3) .
C30 C31 1.52(2) .
C32 C33 1.53(3) .
C34 C35 1.44(3) .
C36 C37 1.52(3) .
C38 C39 1.48(2) .
C39 C40 1.37(3) .
C39 C44 1.40(2) .
C40 C41 1.41(2) .
C41 C42 1.37(3) .
C42 C43 1.38(3) .
C43 C44 1.42(3) .
Cl7 C49 1.86(4) .
Cl8 C49 1.44(4) .
